data_2011461
loop_
_publ_author_name
'Bruno, Giuseppe'
'Panzalorto, Manuela'
'Nicol\'o, Francesco'
'Arena, Carmela Grazia'
'Cardiano, Paola'

_publ_section_title (<i>n</i>-Butyldiphenylphosphine)dichloro(\h^6^-<i>p</i>-cymeme)ruthenium(II)
_journal_issue 10
_journal_name_full 'Acta Crystallographica Section C'
_journal_page_first e429
_journal_page_last e429
_journal_paper_doi 10.1107/S0108270100011896
_journal_volume 56
_journal_year 2000
_chemical_formula_iupac '[Ru Cl2 (C10 H14) (C16 H19 P)]'
_chemical_formula_moiety 'C26 H33 Cl2 P Ru'
_chemical_formula_sum 'C26 H33 Cl2 P Ru'
_chemical_formula_weight 548.46
_chemical_name_systematic
;
(n-butyldiphenylphosphine)dichloro(\h^6^-p-cymeme)ruthenium(II)
;
_space_group_IT_number 14
_symmetry_cell_setting monoclinic
_symmetry_space_group_name_Hall '-P 2yn'
_symmetry_space_group_name_H-M 'P 1 21/n 1'
_cell_angle_alpha 90.00
_cell_angle_beta 103.99(2)
_cell_angle_gamma 90.00
_cell_formula_units_Z 4
_cell_length_a 10.574(3)
_cell_length_b 12.983(4)
_cell_length_c 19.239(6)
_cell_measurement_reflns_used 30
_cell_measurement_temperature 293(2)
_cell_measurement_theta_max 30.00
_cell_measurement_theta_min 13.00
_cell_volume 2562.8(14)
_computing_cell_refinement P3/V
_computing_data_collection 'P3/V (Siemens, 1989)'
_computing_data_reduction 'XDISK (Siemens, 1990)'
_computing_publication_material 'locally modified PARST95 (Nardelli, 1995) and SHELXL97'
_computing_structure_refinement 'SHELXL97 (Sheldrick, 1997)'
_computing_structure_solution 'SHELXS97 (Sheldrick, 1990)'
_diffrn_ambient_temperature 293(2)
_diffrn_measurement_device 'Siemens R3m/V'
_diffrn_measurement_method \w-2\q
_diffrn_radiation_monochromator graphite
_diffrn_radiation_source 'fine-focus sealed tube'
_diffrn_radiation_type MoK\a
_diffrn_radiation_wavelength .71073
_diffrn_reflns_av_R_equivalents .0170
_diffrn_reflns_av_sigmaI/netI .1125
_diffrn_reflns_limit_h_max 12
_diffrn_reflns_limit_h_min -2
_diffrn_reflns_limit_k_max 15
_diffrn_reflns_limit_k_min 0
_diffrn_reflns_limit_l_max 22
_diffrn_reflns_limit_l_min -22
_diffrn_reflns_number 4878
_diffrn_reflns_theta_max 25.04
_diffrn_reflns_theta_min 1.91
_diffrn_standards_decay_% 2.3
_diffrn_standards_interval_count 197
_diffrn_standards_number 3
_exptl_absorpt_coefficient_mu .894
_exptl_absorpt_correction_type none
_exptl_crystal_colour red
_exptl_crystal_density_diffrn 1.421
_exptl_crystal_density_method 'not measured'
_exptl_crystal_description 'regular prismatic'
_exptl_crystal_F_000 1128
_exptl_crystal_size_max .5
_exptl_crystal_size_mid .2
_exptl_crystal_size_min .14
_refine_diff_density_max 1.378
_refine_diff_density_min -.868
_refine_ls_goodness_of_fit_ref .864
_refine_ls_hydrogen_treatment constr
_refine_ls_matrix_type full
_refine_ls_number_parameters 265
_refine_ls_number_reflns 4530
_refine_ls_number_restraints 1
_refine_ls_restrained_S_all .865
_refine_ls_R_factor_all .109
_refine_ls_R_factor_gt .057
_refine_ls_shift/su_max <0.001
_refine_ls_shift/su_mean .000
_refine_ls_structure_factor_coef Fsqd
_refine_ls_weighting_details 'calc w = 1/[\s^2^(Fo^2^)+(0.0880P)^2^] where P = (Fo^2^+2Fc^2^)/3'
_refine_ls_weighting_scheme calc
_refine_ls_wR_factor_ref .159
_reflns_number_gt 2393
_reflns_number_total 4530
_reflns_threshold_expression I>2\s(I)
_cod_data_source_file qd0018.cif
_cod_data_source_block I
_cod_depositor_comments
;
The following automatic conversions were performed:
'_symmetry_cell_setting' value 'Monoclinic' changed to 'monoclinic'
according to '/home/saulius/struct/CIF-dictionaries/cif_core.dic'
dictionary named 'cif_core.dic' version 2.4.1 from 2010-06-29.

Automatic conversion script
Id: cif_fix_enum 1527 2010-12-29 10:47:43Z saulius 

The following automatic conversions were performed:

'_symmetry_cell_setting' value 'Monoclinic' changed to 'monoclinic'
according to /home/saulius/struct/CIF-dictionaries/cif_core.dic
dictionary named 'cif_core.dic' version 2.4.1 from 2010-06-29.

Automatic conversion script
Id: cif_fix_values 1715 2011-07-08 13:25:40Z adriana 
;
_cod_original_cell_volume 2562.8(13)
_cod_original_sg_symbol_H-M 'P 21/n'
_cod_database_code 2011461
_cod_database_fobs_code 2011461

loop_
_symmetry_equiv_pos_as_xyz
'x, y, z'
'-x+1/2, y+1/2, -z+1/2'
'-x, -y, -z'
'x-1/2, -y-1/2, z-1/2'

loop_
_atom_site_label
_atom_site_fract_x
_atom_site_fract_y
_atom_site_fract_z
_atom_site_U_iso_or_equiv
_atom_site_adp_type
_atom_site_calc_flag
_atom_site_refinement_flags
_atom_site_occupancy
_atom_site_disorder_assembly
_atom_site_disorder_group
_atom_site_type_symbol
Ru .36886(6) .14112(5) .07271(3) .0397(2) Uani d . 1 . . Ru
Cl1 .2865(2) -.02495(18) .09697(12) .0593(6) Uani d . 1 . . Cl
Cl2 .58256(18) .08679(19) .13848(11) .0561(6) Uani d . 1 . . Cl
C1 .3060(8) .1089(7) -.0442(4) .051(2) Uani d . 1 . . C
H1 .2888 .0461 -.0678 .080 Uiso calc R 1 . . H
C2 .4300(8) .1490(7) -.0308(4) .052(2) Uani d . 1 . . C
H2 .4943 .1135 -.0465 .080 Uiso calc R 1 . . H
C3 .4616(8) .2434(7) .0064(4) .053(2) Uani d . 1 . . C
C4 .3616(8) .2959(7) .0285(4) .049(2) Uani d . 1 . . C
H4 .3794 .3583 .0527 .080 Uiso calc R 1 . . H
C5 .2325(8) .2539(7) .0140(4) .052(2) Uani d . 1 . . C
H5 .1676 .2892 .0293 .080 Uiso calc R 1 . . H
C6 .2028(7) .1614(7) -.0225(4) .051(2) Uani d . 1 . . C
C7 .5983(9) .2839(9) .0186(5) .072(3) Uani d . 1 . . C
H7 .6583 .2269 .0363 .080 Uiso calc R 1 . . H
C8 .6274(11) .3690(10) .0727(6) .107(4) Uani d . 1 . . C
H8A .7156 .3918 .0781 .080 Uiso calc R 1 . . H
H8B .6163 .3444 .1179 .080 Uiso calc R 1 . . H
H8C .5689 .4255 .0567 .080 Uiso calc R 1 . . H
C9 .6214(12) .3190(11) -.0530(6) .116(5) Uani d . 1 . . C
H9A .6021 .2634 -.0868 .080 Uiso calc R 1 . . H
H9B .7108 .3393 -.0466 .080 Uiso calc R 1 . . H
H9C .5657 .3765 -.0707 .080 Uiso calc R 1 . . H
C10 .0655(8) .1153(8) -.0400(5) .076(3) Uani d . 1 . . C
H10A .0655 .0515 -.0652 .080 Uiso calc R 1 . . H
H10B .0059 .1625 -.0695 .080 Uiso calc R 1 . . H
H10C .0390 .1031 .0036 .080 Uiso calc R 1 . . H
P .34635(19) .19204(18) .18645(11) .0422(5) Uani d . 1 . . P
C11 .3936(9) .0960(7) .2563(4) .057(2) Uani d . 1 . . C
H11A .3376 .0364 .2429 .080 Uiso calc R 1 . . H
H11B .4819 .0742 .2576 .080 Uiso calc R 1 . . H
C12 .3885(11) .1285(9) .3335(5) .084(3) Uani d . 1 . . C
H12A .2992 .1451 .3336 .080 Uiso calc R 1 . . H
H12B .4402 .1904 .3464 .080 Uiso calc R 1 . . H
C13 .4395(12) .0441(14) .3917(7) .164(5) Uani d D 1 . . C
H13A .4202 .0633 .4367 .080 Uiso calc R 1 . . H
H13B .3985 -.0217 .3765 .080 Uiso calc R 1 . . H
C14 .5863(12) .0371(14) .4001(7) .164(5) Uani d D 1 . . C
H14A .6222 -.0135 .4358 .080 Uiso calc R 1 . . H
H14B .6253 .1029 .4146 .080 Uiso calc R 1 . . H
H14C .6038 .0176 .3552 .080 Uiso calc R 1 . . H
C15 .4457(7) .3046(7) .2196(4) .048(2) Uani d . 1 . . C
C16 .4017(8) .4034(8) .2023(5) .059(2) Uani d . 1 . . C
H16 .3156 .4128 .1771 .080 Uiso calc R 1 . . H
C17 .4802(9) .4894(8) .2210(5) .066(3) Uani d . 1 . . C
H17 .4471 .5551 .2092 .080 Uiso calc R 1 . . H
C18 .6089(9) .4753(9) .2575(6) .073(3) Uani d . 1 . . C
H18 .6635 .5318 .2708 .080 Uiso calc R 1 . . H
C19 .6548(9) .3788(9) .2736(5) .072(3) Uani d . 1 . . C
H19 .7417 .3701 .2976 .080 Uiso calc R 1 . . H
C20 .5765(8) .2921(8) .2556(4) .055(2) Uani d . 1 . . C
H20 .6107 .2267 .2674 .080 Uiso calc R 1 . . H
C21 .1812(7) .2253(6) .1924(4) .0425(19) Uani d . 1 . . C
C22 .1550(8) .2904(7) .2448(5) .055(2) Uani d . 1 . . C
H22 .2235 .3225 .2769 .080 Uiso calc R 1 . . H
C23 .0273(8) .3079(7) .2495(5) .057(2) Uani d . 1 . . C
H23 .0104 .3521 .2842 .080 Uiso calc R 1 . . H
C24 -.0722(8) .2598(8) .2030(6) .067(3) Uani d . 1 . . C
H24 -.1572 .2712 .2067 .080 Uiso calc R 1 . . H
C25 -.0508(8) .1940(8) .1501(5) .063(3) Uani d . 1 . . C
H25 -.1203 .1619 .1186 .080 Uiso calc R 1 . . H
C26 .0773(7) .1770(7) .1450(5) .052(2) Uani d . 1 . . C
H26 .0934 .1333 .1098 .080 Uiso calc R 1 . . H

loop_
_atom_site_aniso_label
_atom_site_aniso_U_11
_atom_site_aniso_U_22
_atom_site_aniso_U_33
_atom_site_aniso_U_12
_atom_site_aniso_U_13
_atom_site_aniso_U_23
Ru .0304(3) .0478(4) .0416(4) .0073(3) .0103(2) .0013(4)
Cl1 .0600(14) .0513(13) .0676(15) .0009(11) .0176(11) .0044(12)
Cl2 .0352(11) .0783(16) .0536(13) .0184(11) .0083(9) -.0025(12)
C1 .050(5) .062(6) .040(5) .005(4) .010(4) .001(4)
C2 .051(5) .067(6) .039(4) .011(5) .014(4) .002(5)
C3 .050(5) .065(6) .045(5) .006(5) .017(4) .017(5)
C4 .042(5) .054(5) .051(5) .005(4) .013(4) .005(4)
C5 .038(5) .065(6) .053(5) .015(4) .012(4) .012(5)
C6 .036(4) .075(7) .039(4) .003(4) .006(3) .008(5)
C7 .051(6) .100(9) .067(7) -.021(6) .019(5) .002(6)
C8 .079(8) .163(13) .080(8) -.046(9) .019(6) -.010(9)
C9 .097(9) .161(13) .101(10) -.052(9) .048(8) -.012(9)
C10 .039(5) .116(9) .066(6) -.004(5) .000(4) .017(6)
P .0308(10) .0506(13) .0458(12) .0063(10) .0104(9) .0003(11)
C11 .058(5) .059(6) .060(6) .008(5) .024(5) .003(5)
C12 .077(7) .112(9) .065(6) .020(7) .022(5) .009(7)
C13 .172(11) .225(13) .075(6) .037(13) -.011(8) -.010(8)
C14 .172(11) .225(13) .075(6) .037(13) -.011(8) -.010(8)
C15 .037(5) .062(6) .047(5) .003(4) .014(4) -.011(4)
C16 .043(5) .070(6) .066(6) -.003(5) .019(4) .000(5)
C17 .052(6) .057(6) .086(7) -.004(5) .014(5) -.009(5)
C18 .053(6) .081(8) .089(8) -.014(6) .025(6) -.031(7)
C19 .031(5) .119(10) .066(6) -.008(6) .011(4) -.034(7)
C20 .040(5) .079(7) .045(5) .007(5) .012(4) -.008(5)
C21 .037(4) .049(5) .046(5) .000(4) .019(4) .000(4)
C22 .048(5) .061(6) .060(6) .000(4) .021(4) -.007(5)
C23 .049(5) .058(6) .070(6) .013(5) .029(5) .000(5)
C24 .035(5) .081(7) .092(8) .010(5) .031(5) .013(6)
C25 .025(4) .076(6) .086(7) -.002(4) .010(4) .001(6)
C26 .032(4) .057(6) .069(6) .003(4) .016(4) -.004(4)

loop_
_atom_type_symbol
_atom_type_description
_atom_type_scat_dispersion_real
_atom_type_scat_dispersion_imag
_atom_type_scat_source
C C .0033 .0016 'International Tables Vol C Tables 4.2.6.8 and 6.1.1.4'
H H .0000 .0000 'International Tables Vol C Tables 4.2.6.8 and 6.1.1.4'
P P .1023 .0942 'International Tables Vol C Tables 4.2.6.8 and 6.1.1.4'
Cl Cl .1484 .1585 'International Tables Vol C Tables 4.2.6.8 and 6.1.1.4'
Ru Ru -1.2594 .8363 'International Tables Vol C Tables 4.2.6.8 and 6.1.1.4'

loop_
_geom_angle_atom_site_label_1
_geom_angle_atom_site_label_2
_geom_angle_atom_site_label_3
_geom_angle
_geom_angle_publ_flag
C5 Ru C4 38.5(3) ?
C5 Ru C1 66.6(3) ?
C4 Ru C1 78.8(3) ?
C5 Ru C6 36.8(3) ?
C4 Ru C6 67.9(3) ?
C1 Ru C6 37.5(3) ?
C5 Ru C3 68.2(3) ?
C4 Ru C3 37.3(3) ?
C1 Ru C3 66.3(3) ?
C6 Ru C3 80.0(3) ?
C5 Ru C2 78.7(3) ?
C4 Ru C2 66.5(3) ?
C1 Ru C2 35.9(3) ?
C6 Ru C2 66.6(3) ?
C3 Ru C2 37.0(3) ?
C5 Ru P 95.2(2) no
C4 Ru P 95.8(2) no
C1 Ru P 157.0(2) no
C6 Ru P 119.7(2) no
C3 Ru P 121.5(3) no
C2 Ru P 158.4(3) no
C5 Ru Cl1 118.6(2) no
C4 Ru Cl1 157.0(2) no
C1 Ru Cl1 89.6(2) no
C6 Ru Cl1 90.9(2) no
C3 Ru Cl1 150.8(3) no
C2 Ru Cl1 114.1(3) no
P Ru Cl1 87.06(8) y
C5 Ru Cl2 152.9(2) no
C4 Ru Cl2 114.5(2) no
C1 Ru Cl2 119.2(2) no
C6 Ru Cl2 156.7(2) no
C3 Ru Cl2 89.3(2) no
C2 Ru Cl2 92.6(2) no
P Ru Cl2 83.51(7) y
Cl1 Ru Cl2 88.47(8) y
C2 C1 C6 121.7(8) ?
C2 C1 Ru 72.7(5) ?
C6 C1 Ru 71.2(4) ?
C1 C2 C3 121.3(8) ?
C1 C2 Ru 71.4(5) ?
C3 C2 Ru 71.0(4) ?
C4 C3 C2 117.9(8) ?
C4 C3 C7 123.3(9) ?
C2 C3 C7 118.8(8) ?
C4 C3 Ru 69.4(5) ?
C2 C3 Ru 72.0(5) ?
C7 C3 Ru 131.2(6) ?
C3 C4 C5 120.4(8) ?
C3 C4 Ru 73.3(5) ?
C5 C4 Ru 70.5(5) ?
C6 C5 C4 121.1(8) ?
C6 C5 Ru 73.7(5) ?
C4 C5 Ru 71.0(5) ?
C5 C6 C1 117.6(8) ?
C5 C6 C10 122.5(8) ?
C1 C6 C10 119.9(8) ?
C5 C6 Ru 69.5(5) ?
C1 C6 Ru 71.2(4) ?
C10 C6 Ru 130.8(6) ?
C8 C7 C3 113.3(8) ?
C8 C7 C9 110.8(9) ?
C3 C7 C9 108.7(8) ?
C11 P C15 105.1(4) no
C11 P C21 102.3(4) no
C15 P C21 105.5(4) no
C11 P Ru 115.1(3) no
C15 P Ru 111.8(3) no
C21 P Ru 115.9(3) no
C12 C11 P 117.0(7) ?
C11 C12 C13 114.0(10) ?
C14 C13 C12 106.5(12) ?
C16 C15 C20 117.6(8) ?
C16 C15 P 122.0(6) ?
C20 C15 P 119.9(7) ?
C15 C16 C17 122.8(9) ?
C18 C17 C16 118.6(10) ?
C19 C18 C17 119.5(10) ?
C18 C19 C20 122.2(9) ?
C19 C20 C15 119.2(9) ?
C22 C21 C26 118.8(7) ?
C22 C21 P 123.2(6) ?
C26 C21 P 117.8(6) ?
C21 C22 C23 120.8(8) ?
C24 C23 C22 119.3(9) ?
C23 C24 C25 121.9(8) ?
C24 C25 C26 118.7(8) ?
C21 C26 C25 120.4(8) ?

loop_
_geom_bond_atom_site_label_1
_geom_bond_atom_site_label_2
_geom_bond_site_symmetry_2
_geom_bond_distance
_geom_bond_publ_flag
Ru C5 . 2.170(8) y
Ru C4 . 2.176(8) y
Ru C1 . 2.225(8) y
Ru C6 . 2.225(8) y
Ru C3 . 2.228(8) y
Ru C2 . 2.241(8) y
Ru P . 2.352(2) y
Ru Cl1 . 2.413(2) y
Ru Cl2 . 2.413(2) y
C1 C2 . 1.376(11) ?
C1 C6 . 1.432(11) ?
C2 C3 . 1.418(12) ?
C3 C4 . 1.408(11) ?
C3 C7 . 1.502(12) ?
C4 C5 . 1.433(11) ?
C5 C6 . 1.388(12) ?
C6 C10 . 1.530(11) ?
C7 C8 . 1.498(13) ?
C7 C9 . 1.526(13) ?
P C11 . 1.813(9) no
P C15 . 1.822(9) no
P C21 . 1.829(7) no
C11 C12 . 1.557(12) no
C12 C13 . 1.565(17) no
C13 C14 . 1.524(5) no
C15 C16 . 1.378(12) ?
C15 C20 . 1.399(11) ?
C16 C17 . 1.386(12) ?
C17 C18 . 1.385(12) ?
C18 C19 . 1.352(14) ?
C19 C20 . 1.390(12) ?
C21 C22 . 1.394(10) ?
C21 C26 . 1.394(11) ?
C22 C23 . 1.394(11) ?
C23 C24 . 1.357(13) ?
C24 C25 . 1.389(12) ?
C25 C26 . 1.399(10) ?

loop_
_geom_torsion_atom_site_label_1
_geom_torsion_atom_site_label_2
_geom_torsion_atom_site_label_3
_geom_torsion_atom_site_label_4
_geom_torsion
C5 Ru C1 C2 103.6(6)
C4 Ru C1 C2 65.2(5)
C6 Ru C1 C2 133.3(8)
C3 Ru C1 C2 28.2(5)
P Ru C1 C2 143.6(5)
Cl1 Ru C1 C2 -134.8(5)
Cl2 Ru C1 C2 -46.7(6)
C5 Ru C1 C6 -29.7(5)
C4 Ru C1 C6 -68.1(5)
C3 Ru C1 C6 -105.1(6)
C2 Ru C1 C6 -133.3(8)
P Ru C1 C6 10.2(9)
Cl1 Ru C1 C6 91.9(5)
Cl2 Ru C1 C6 179.9(4)
C6 C1 C2 C3 1.3(12)
Ru C1 C2 C3 -52.7(7)
C6 C1 C2 Ru 54.0(7)
C5 Ru C2 C1 -65.4(5)
C4 Ru C2 C1 -103.8(6)
C6 Ru C2 C1 -28.9(5)
C3 Ru C2 C1 -134.0(8)
P Ru C2 C1 -140.8(5)
Cl1 Ru C2 C1 51.0(5)
Cl2 Ru C2 C1 140.5(5)
C5 Ru C2 C3 68.6(5)
C4 Ru C2 C3 30.2(5)
C1 Ru C2 C3 134.0(8)
C6 Ru C2 C3 105.1(6)
P Ru C2 C3 -6.8(9)
Cl1 Ru C2 C3 -175.0(4)
Cl2 Ru C2 C3 -85.5(5)
C1 C2 C3 C4 -.9(12)
Ru C2 C3 C4 -53.8(6)
C1 C2 C3 C7 -179.3(8)
Ru C2 C3 C7 127.8(8)
C1 C2 C3 Ru 52.9(7)
C5 Ru C3 C4 30.0(5)
C1 Ru C3 C4 103.0(5)
C6 Ru C3 C4 66.3(5)
C2 Ru C3 C4 130.4(7)
P Ru C3 C4 -52.5(5)
Cl1 Ru C3 C4 139.9(5)
Cl2 Ru C3 C4 -134.5(5)
C5 Ru C3 C2 -100.4(5)
C4 Ru C3 C2 -130.4(7)
C1 Ru C3 C2 -27.4(5)
C6 Ru C3 C2 -64.1(5)
P Ru C3 C2 177.1(4)
Cl1 Ru C3 C2 9.4(8)
Cl2 Ru C3 C2 95.1(5)
C5 Ru C3 C7 146.7(10)
C4 Ru C3 C7 116.7(11)
C1 Ru C3 C7 -140.3(10)
C6 Ru C3 C7 -177.0(10)
C2 Ru C3 C7 -112.9(11)
P Ru C3 C7 64.2(10)
Cl1 Ru C3 C7 -103.4(9)
Cl2 Ru C3 C7 -17.8(9)
C2 C3 C4 C5 .4(12)
C7 C3 C4 C5 178.8(8)
Ru C3 C4 C5 -54.6(7)
C2 C3 C4 Ru 55.0(7)
C7 C3 C4 Ru -126.6(8)
C5 Ru C4 C3 -131.8(8)
C1 Ru C4 C3 -65.5(5)
C6 Ru C4 C3 -103.1(5)
C2 Ru C4 C3 -30.0(5)
P Ru C4 C3 137.2(5)
Cl1 Ru C4 C3 -126.5(6)
Cl2 Ru C4 C3 51.7(5)
C1 Ru C4 C5 66.3(5)
C6 Ru C4 C5 28.7(5)
C3 Ru C4 C5 131.8(8)
C2 Ru C4 C5 101.8(5)
P Ru C4 C5 -91.0(5)
Cl1 Ru C4 C5 5.3(9)
Cl2 Ru C4 C5 -176.5(4)
C3 C4 C5 C6 -.4(12)
Ru C4 C5 C6 -56.4(7)
C3 C4 C5 Ru 55.9(7)
C4 Ru C5 C6 132.0(7)
C1 Ru C5 C6 30.3(5)
C3 Ru C5 C6 103.0(5)
C2 Ru C5 C6 65.8(5)
P Ru C5 C6 -135.1(4)
Cl1 Ru C5 C6 -45.6(5)
Cl2 Ru C5 C6 139.0(5)
C1 Ru C5 C4 -101.8(5)
C6 Ru C5 C4 -132.0(7)
C3 Ru C5 C4 -29.1(5)
C2 Ru C5 C4 -66.2(5)
P Ru C5 C4 92.9(5)
Cl1 Ru C5 C4 -177.7(4)
Cl2 Ru C5 C4 6.9(8)
C4 C5 C6 C1 .8(12)
Ru C5 C6 C1 -54.3(7)
C4 C5 C6 C10 -178.9(8)
Ru C5 C6 C10 126.0(8)
C4 C5 C6 Ru 55.1(7)
C2 C1 C6 C5 -1.2(12)
Ru C1 C6 C5 53.4(7)
C2 C1 C6 C10 178.5(8)
Ru C1 C6 C10 -126.9(7)
C2 C1 C6 Ru -54.6(7)
C4 Ru C6 C5 -29.9(5)
C1 Ru C6 C5 -130.6(7)
C3 Ru C6 C5 -66.7(5)
C2 Ru C6 C5 -102.9(5)
P Ru C6 C5 54.0(5)
Cl1 Ru C6 C5 141.1(5)
Cl2 Ru C6 C5 -130.7(6)
C5 Ru C6 C1 130.6(7)
C4 Ru C6 C1 100.6(5)
C3 Ru C6 C1 63.8(5)
C2 Ru C6 C1 27.7(5)
P Ru C6 C1 -175.4(4)
Cl1 Ru C6 C1 -88.3(5)
Cl2 Ru C6 C1 -.2(9)
C5 Ru C6 C10 -115.7(10)
C4 Ru C6 C10 -145.6(9)
C1 Ru C6 C10 113.7(11)
C3 Ru C6 C10 177.6(9)
C2 Ru C6 C10 141.4(10)
P Ru C6 C10 -61.7(9)
Cl1 Ru C6 C10 25.4(8)
Cl2 Ru C6 C10 113.5(8)
C4 C3 C7 C8 15.4(13)
C2 C3 C7 C8 -166.2(9)
Ru C3 C7 C8 -75.5(12)
C4 C3 C7 C9 -108.3(11)
C2 C3 C7 C9 70.1(12)
Ru C3 C7 C9 160.9(8)
C5 Ru P C11 158.8(4)
C4 Ru P C11 -162.5(4)
C1 Ru P C11 122.6(7)
C6 Ru P C11 129.7(4)
C3 Ru P C11 -133.6(4)
C2 Ru P C11 -128.9(7)
Cl1 Ru P C11 40.4(3)
Cl2 Ru P C11 -48.4(3)
C5 Ru P C15 -81.4(4)
C4 Ru P C15 -42.7(4)
C1 Ru P C15 -117.7(7)
C6 Ru P C15 -110.5(4)
C3 Ru P C15 -13.8(4)
C2 Ru P C15 -9.1(7)
Cl1 Ru P C15 160.2(3)
Cl2 Ru P C15 71.4(3)
C5 Ru P C21 39.6(4)
C4 Ru P C21 78.3(4)
C1 Ru P C21 3.3(7)
C6 Ru P C21 10.5(4)
C3 Ru P C21 107.1(4)
C2 Ru P C21 111.9(6)
Cl1 Ru P C21 -78.9(3)
Cl2 Ru P C21 -167.7(3)
C15 P C11 C12 52.9(8)
C21 P C11 C12 -57.1(8)
Ru P C11 C12 176.3(6)
P C11 C12 C13 -176.1(8)
C11 C12 C13 C14 70.0(15)
C11 P C15 C16 -148.5(7)
C21 P C15 C16 -40.9(8)
Ru P C15 C16 86.0(7)
C11 P C15 C20 40.3(7)
C21 P C15 C20 147.9(6)
Ru P C15 C20 -85.2(7)
C20 C15 C16 C17 -1.9(13)
P C15 C16 C17 -173.3(7)
C15 C16 C17 C18 1.1(14)
C16 C17 C18 C19 .3(15)
C17 C18 C19 C20 -.8(15)
C18 C19 C20 C15 .0(14)
C16 C15 C20 C19 1.4(12)
P C15 C20 C19 172.9(6)
C11 P C21 C22 78.1(8)
C15 P C21 C22 -31.5(8)
Ru P C21 C22 -155.8(6)
C11 P C21 C26 -97.2(7)
C15 P C21 C26 153.1(7)
Ru P C21 C26 28.8(7)
C26 C21 C22 C23 -.6(13)
P C21 C22 C23 -175.9(7)
C21 C22 C23 C24 .8(14)
C22 C23 C24 C25 -.6(15)
C23 C24 C25 C26 .2(15)
C22 C21 C26 C25 .1(13)
P C21 C26 C25 175.7(7)
C24 C25 C26 C21 .1(14)
